data_1514736
loop_
_publ_author_name
'Hill, Michael S.'
'Liptrot, David J.'
'MacDougall, Dugald J.'
'Mahon, Mary F.'
'Robinson, Thomas P.'

_publ_section_title
;
 Hetero-dehydrocoupling of silanes and amines by heavier alkaline earth
 catalysis
;
_journal_issue 11
_journal_name_full 'Chemical Science'
_journal_page_first 4212
_journal_paper_doi 10.1039/c3sc51797g
_journal_volume 4
_journal_year 2013
_chemical_absolute_configuration
;
 absolute configuration established by anomalous dispersion
 effects in diffraction measurements on the crystal.
;
_chemical_formula_sum 'C46 H71 N2 O4 Si Sr'
_chemical_formula_weight 831.76
_chemical_name_systematic
;
 ?
;
_space_group_IT_number 4
_symmetry_cell_setting monoclinic
_symmetry_space_group_name_Hall 'P 2yb'
_symmetry_space_group_name_H-M 'P 1 21 1'
_atom_sites_solution_hydrogens geom
_atom_sites_solution_primary direct
_atom_sites_solution_secondary difmap
_audit_creation_method SHELXL-97
_cell_angle_alpha 90.00
_cell_angle_beta 113.607(2)
_cell_angle_gamma 90.00
_cell_formula_units_Z 2
_cell_length_a 10.3700(3)
_cell_length_b 18.8520(8)
_cell_length_c 12.6320(5)
_cell_measurement_reflns_used 142823
_cell_measurement_temperature 150(2)
_cell_measurement_theta_max 27.485
_cell_measurement_theta_min 2.910
_cell_volume 2262.83(15)
_computing_cell_refinement 'HKL Scalepack (Otwinowski & Minor 1997)'
_computing_data_collection 'Collect (Bruker AXS BV, 1997-2004)'
_computing_data_reduction 'Denzo & Scalepack (Otwinowski & Minor, 1997)'
_computing_molecular_graphics 'ORTEX (P.McArdle, 1995)'
_computing_publication_material 'SHELXL-97/2 (Sheldrick,1997)'
_computing_structure_refinement 'SHELXL-97 (Sheldrick, 1997)'
_computing_structure_solution 'SHELXS-97 (Sheldrick, 1990)'
_diffrn_ambient_temperature 150(2)
_diffrn_measured_fraction_theta_full 0.987
_diffrn_measured_fraction_theta_max 0.987
_diffrn_measurement_device_type '95mm CCD camera on \k-goniostat'
_diffrn_measurement_method CCD
_diffrn_radiation_monochromator graphite
_diffrn_radiation_source 'fine-focus sealed tube'
_diffrn_radiation_type MoK\a
_diffrn_radiation_wavelength 0.71073
_diffrn_reflns_av_R_equivalents 0.1217
_diffrn_reflns_av_sigmaI/netI 0.1135
_diffrn_reflns_limit_h_max 13
_diffrn_reflns_limit_h_min -13
_diffrn_reflns_limit_k_max 24
_diffrn_reflns_limit_k_min -24
_diffrn_reflns_limit_l_max 16
_diffrn_reflns_limit_l_min -16
_diffrn_reflns_number 37584
_diffrn_reflns_theta_full 27.52
_diffrn_reflns_theta_max 27.52
_diffrn_reflns_theta_min 3.68
_exptl_absorpt_coefficient_mu 1.260
_exptl_absorpt_correction_T_max 0.945
_exptl_absorpt_correction_T_min 0.599
_exptl_absorpt_correction_type multi-scan
_exptl_absorpt_process_details
;
multi-scan from symmetry-related measurements
 Sortav (Blessing 1995)
;
_exptl_crystal_colour colorless
_exptl_crystal_density_diffrn 1.221
_exptl_crystal_density_method 'not measured'
_exptl_crystal_description block
_exptl_crystal_F_000 890
_exptl_crystal_size_max 0.3
_exptl_crystal_size_mid 0.2
_exptl_crystal_size_min 0.2
_refine_diff_density_max 0.779
_refine_diff_density_min -0.501
_refine_diff_density_rms 0.068
_refine_ls_abs_structure_details 'Flack H D (1983), Acta Cryst. A39, 876-881'
_refine_ls_abs_structure_Flack -0.015(6)
_refine_ls_extinction_method none
_refine_ls_goodness_of_fit_ref 1.033
_refine_ls_hydrogen_treatment mixed
_refine_ls_matrix_type full
_refine_ls_number_parameters 544
_refine_ls_number_reflns 10228
_refine_ls_number_restraints 76
_refine_ls_restrained_S_all 1.031
_refine_ls_R_factor_all 0.1090
_refine_ls_R_factor_gt 0.0640
_refine_ls_shift/su_max 0.001
_refine_ls_shift/su_mean 0.000
_refine_ls_structure_factor_coef Fsqd
_refine_ls_weighting_details 'calc w=1/[\s^2^(Fo^2^)+(0.0375P)^2^+1.0216P] where P=(Fo^2^+2Fc^2^)/3'
_refine_ls_weighting_scheme calc
_refine_ls_wR_factor_gt 0.1119
_refine_ls_wR_factor_ref 0.1238
_reflns_number_gt 7151
_reflns_number_total 10228
_reflns_threshold_expression >2sigma(I)
_cod_data_source_file c3sc51797g.txt
_cod_data_source_block k12msh20
_cod_depositor_comments
;
The following automatic conversions were performed:

'_symmetry_cell_setting' value 'Monoclinic' changed to 'monoclinic'
according to
/usr/data/users/saulius/automatic-downloads/retrospective/RSC/lib/dictionaries/cif_core.dic
dictionary named 'cif_core.dic' version 2.4.2 from 2011-04-26.

Automatic conversion script
Id: cif_fix_values 2281 2013-09-26 08:29:07Z andrius 
;
_cod_original_sg_symbol_H-M P21
_cod_database_code 1514736

loop_
_symmetry_equiv_pos_as_xyz
'x, y, z'
'-x, y+1/2, -z'

loop_
_atom_site_label
_atom_site_type_symbol
_atom_site_fract_x
_atom_site_fract_y
_atom_site_fract_z
_atom_site_U_iso_or_equiv
_atom_site_adp_type
_atom_site_occupancy
_atom_site_symmetry_multiplicity
_atom_site_calc_flag
_atom_site_refinement_flags
_atom_site_disorder_assembly
_atom_site_disorder_group
Sr1 Sr 0.31982(4) 0.83650(2) 0.75098(3) 0.03438(11) Uani 1 1 d . C .
Si1 Si 0.04631(14) 0.92083(6) 0.71849(11) 0.0313(3) Uani 1 1 d . C .
O1 O 0.2443(4) 0.70603(16) 0.6957(3) 0.0527(10) Uani 1 1 d . . .
O2 O 0.3787(4) 0.81076(19) 0.5733(3) 0.0583(11) Uani 1 1 d . . .
O3 O 0.4827(4) 0.77246(17) 0.9449(3) 0.0510(9) Uani 1 1 d D . .
O4 O 0.5341(4) 0.91827(16) 0.8363(3) 0.0479(9) Uani 1 1 d . . .
N1 N 0.1661(4) 0.88485(17) 0.8428(3) 0.0341(9) Uani 1 1 d . . .
N2 N 0.1232(4) 0.91335(17) 0.6234(3) 0.0326(8) Uani 1 1 d . . .
C1 C -0.0090(5) 1.0151(2) 0.7321(4) 0.0355(11) Uani 1 1 d . . .
C2 C -0.1487(6) 1.0306(2) 0.7136(4) 0.0418(12) Uani 1 1 d . C .
H2 H -0.2164 0.9936 0.6905 0.050 Uiso 1 1 calc R . .
C3 C -0.1908(6) 1.0984(2) 0.7281(5) 0.0505(14) Uani 1 1 d . . .
H3 H -0.2861 1.1076 0.7147 0.061 Uiso 1 1 calc R C .
C4 C -0.0933(8) 1.1524(3) 0.7619(5) 0.0587(17) Uani 1 1 d . C .
H4 H -0.1211 1.1986 0.7740 0.070 Uiso 1 1 calc R . .
C5 C 0.0439(7) 1.1399(3) 0.7783(5) 0.0519(15) Uani 1 1 d . . .
H5 H 0.1099 1.1777 0.8001 0.062 Uiso 1 1 calc R C .
C6 C 0.0858(6) 1.0729(2) 0.7633(4) 0.0437(12) Uani 1 1 d . C .
H6 H 0.1808 1.0652 0.7742 0.052 Uiso 1 1 calc R . .
C7 C 0.0782(5) 0.9417(2) 0.5119(4) 0.0306(10) Uani 1 1 d . C .
C8 C -0.0456(5) 0.9188(2) 0.4200(4) 0.0321(10) Uani 1 1 d . . .
C9 C -0.1385(5) 0.8609(2) 0.4377(4) 0.0382(11) Uani 1 1 d . C .
H9 H -0.0886 0.8419 0.5177 0.046 Uiso 1 1 calc R . .
C10 C -0.1602(7) 0.7990(2) 0.3532(5) 0.0508(14) Uani 1 1 d . . .
H10A H -0.2155 0.7618 0.3696 0.076 Uiso 1 1 calc R C .
H10B H -0.0685 0.7799 0.3623 0.076 Uiso 1 1 calc R . .
H10C H -0.2105 0.8160 0.2738 0.076 Uiso 1 1 calc R . .
C11 C -0.2778(6) 0.8920(3) 0.4290(5) 0.0545(14) Uani 1 1 d . . .
H11A H -0.2601 0.9284 0.4886 0.082 Uiso 1 1 calc R C .
H11B H -0.3361 0.8543 0.4403 0.082 Uiso 1 1 calc R . .
H11C H -0.3270 0.9133 0.3525 0.082 Uiso 1 1 calc R . .
C12 C -0.0867(6) 0.9479(2) 0.3096(4) 0.0402(12) Uani 1 1 d . C .
H12 H -0.1717 0.9325 0.2493 0.048 Uiso 1 1 calc R . .
C13 C -0.0039(6) 0.9995(2) 0.2868(5) 0.0427(12) Uani 1 1 d . . .
H13 H -0.0315 1.0191 0.2116 0.051 Uiso 1 1 calc R C .
C14 C 0.1156(6) 1.0208(2) 0.3739(4) 0.0381(12) Uani 1 1 d . C .
H14 H 0.1717 1.0556 0.3580 0.046 Uiso 1 1 calc R . .
C15 C 0.1614(5) 0.9945(2) 0.4860(4) 0.0369(11) Uani 1 1 d . . .
C16 C 0.2973(6) 1.0220(2) 0.5790(5) 0.0438(12) Uani 1 1 d . C .
H16 H 0.3062 1.0011 0.6544 0.053 Uiso 1 1 calc R . .
C17 C 0.2973(7) 1.1029(3) 0.5904(5) 0.0544(15) Uani 1 1 d . . .
H17A H 0.2913 1.1247 0.5182 0.082 Uiso 1 1 calc R C .
H17B H 0.3844 1.1181 0.6539 0.082 Uiso 1 1 calc R . .
H17C H 0.2163 1.1176 0.6065 0.082 Uiso 1 1 calc R . .
C18 C 0.4238(7) 0.9988(3) 0.5569(6) 0.0671(17) Uani 1 1 d . . .
H18A H 0.4268 0.9469 0.5547 0.101 Uiso 1 1 calc R C .
H18B H 0.5098 1.0165 0.6188 0.101 Uiso 1 1 calc R . .
H18C H 0.4168 1.0180 0.4827 0.101 Uiso 1 1 calc R . .
C19 C 0.1274(6) 0.8694(2) 0.9360(4) 0.0315(11) Uani 1 1 d . C .
C20 C 0.0534(6) 0.8057(2) 0.9378(4) 0.0371(12) Uani 1 1 d . . .
C21 C 0.0194(6) 0.7501(2) 0.8440(4) 0.0405(12) Uani 1 1 d . C .
H21 H 0.0501 0.7691 0.7839 0.049 Uiso 1 1 calc R . .
C22 C 0.1021(7) 0.6816(2) 0.8913(5) 0.0561(16) Uani 1 1 d . . .
H22A H 0.2029 0.6924 0.9273 0.084 Uiso 1 1 calc R C .
H22B H 0.0839 0.6479 0.8279 0.084 Uiso 1 1 calc R . .
H22C H 0.0722 0.6608 0.9489 0.084 Uiso 1 1 calc R . .
C23 C -0.1371(7) 0.7337(3) 0.7848(5) 0.0604(16) Uani 1 1 d . . .
H23A H -0.1528 0.6982 0.7243 0.091 Uiso 1 1 calc R C .
H23B H -0.1886 0.7772 0.7503 0.091 Uiso 1 1 calc R . .
H23C H -0.1706 0.7152 0.8418 0.091 Uiso 1 1 calc R . .
C24 C 0.0201(6) 0.7919(2) 1.0314(4) 0.0431(13) Uani 1 1 d . C .
H24 H -0.0306 0.7498 1.0311 0.052 Uiso 1 1 calc R . .
C25 C 0.0574(5) 0.8366(3) 1.1247(4) 0.0460(11) Uani 1 1 d . . .
H25 H 0.0319 0.8260 1.1873 0.055 Uiso 1 1 calc R C .
C26 C 0.1329(6) 0.8973(2) 1.1257(4) 0.0432(12) Uani 1 1 d . C .
H26 H 0.1618 0.9278 1.1910 0.052 Uiso 1 1 calc R . .
C27 C 0.1674(5) 0.9145(2) 1.0332(4) 0.0357(11) Uani 1 1 d . . .
C28 C 0.2474(5) 0.9832(2) 1.0397(4) 0.0377(11) Uani 1 1 d . C .
H28 H 0.2613 0.9883 0.9662 0.045 Uiso 1 1 calc R . .
C29 C 0.1634(7) 1.0479(2) 1.0517(5) 0.0494(14) Uani 1 1 d . . .
H29A H 0.0672 1.0458 0.9922 0.074 Uiso 1 1 calc R C .
H29B H 0.2090 1.0916 1.0423 0.074 Uiso 1 1 calc R . .
H29C H 0.1605 1.0476 1.1283 0.074 Uiso 1 1 calc R . .
C30 C 0.3907(7) 0.9831(3) 1.1391(5) 0.0580(15) Uani 1 1 d . . .
H30A H 0.3792 0.9815 1.2124 0.087 Uiso 1 1 calc R C .
H30B H 0.4417 1.0263 1.1361 0.087 Uiso 1 1 calc R . .
H30C H 0.4439 0.9414 1.1331 0.087 Uiso 1 1 calc R . .
C31 C 0.2847(6) 0.8119(3) 0.4515(5) 0.0585(15) Uani 1 1 d . . .
H31A H 0.2377 0.8586 0.4302 0.070 Uiso 1 1 calc R . .
H31B H 0.2116 0.7747 0.4346 0.070 Uiso 1 1 calc R . .
C32 C 0.3724(6) 0.7984(3) 0.3867(5) 0.0517(14) Uani 1 1 d . . .
H32A H 0.4153 0.8428 0.3739 0.062 Uiso 1 1 calc R . .
H32B H 0.3175 0.7758 0.3113 0.062 Uiso 1 1 calc R . .
C33 C 0.4817(7) 0.7491(3) 0.4660(6) 0.0601(17) Uani 1 1 d . . .
H33A H 0.5680 0.7497 0.4506 0.072 Uiso 1 1 calc R . .
H33B H 0.4457 0.6999 0.4586 0.072 Uiso 1 1 calc R . .
C34 C 0.5086(7) 0.7795(3) 0.5835(5) 0.0615(16) Uani 1 1 d . . .
H34A H 0.5372 0.7417 0.6428 0.074 Uiso 1 1 calc R . .
H34B H 0.5839 0.8158 0.6054 0.074 Uiso 1 1 calc R . .
C35 C 0.1140(7) 0.6892(3) 0.6037(5) 0.0597(16) Uani 1 1 d . . .
H35A H 0.0826 0.7291 0.5481 0.072 Uiso 1 1 calc R . .
H35B H 0.0410 0.6802 0.6339 0.072 Uiso 1 1 calc R . .
C36 C 0.1371(8) 0.6236(3) 0.5449(6) 0.0673(18) Uani 1 1 d . . .
H36A H 0.0754 0.5845 0.5486 0.081 Uiso 1 1 calc R . .
H36B H 0.1176 0.6334 0.4629 0.081 Uiso 1 1 calc R . .
C37 C 0.2862(8) 0.6053(3) 0.6097(6) 0.072(2) Uani 1 1 d . . .
H37A H 0.3437 0.6213 0.5677 0.086 Uiso 1 1 calc R . .
H37B H 0.2980 0.5534 0.6221 0.086 Uiso 1 1 calc R . .
C38 C 0.3275(7) 0.6430(3) 0.7209(5) 0.0622(17) Uani 1 1 d . . .
H38A H 0.3083 0.6134 0.7777 0.075 Uiso 1 1 calc R . .
H38B H 0.4290 0.6549 0.7528 0.075 Uiso 1 1 calc R . .
C39 C 0.5318(7) 0.9863(3) 0.8885(5) 0.0604(16) Uani 1 1 d D B .
H39A H 0.4535 0.9882 0.9144 0.073 Uiso 1 1 calc R A 1
H39B H 0.5193 1.0251 0.8324 0.073 Uiso 1 1 calc R A 1
C40 C 0.6669(10) 0.9932(6) 0.9870(9) 0.066(4) Uani 0.70 1 d PDU B 1
H40A H 0.6611 0.9744 1.0581 0.079 Uiso 0.70 1 calc PR B 1
H40B H 0.6967 1.0435 0.9997 0.079 Uiso 0.70 1 calc PR B 1
C41 C 0.7668(7) 0.9505(4) 0.9549(6) 0.0747(19) Uani 1 1 d D . .
H41A H 0.8203 0.9816 0.9238 0.090 Uiso 1 1 calc R B 1
H41B H 0.8341 0.9250 1.0231 0.090 Uiso 1 1 calc R B 1
C42 C 0.6796(6) 0.8995(3) 0.8657(5) 0.0549(14) Uani 1 1 d . B .
H42A H 0.7019 0.9025 0.7966 0.066 Uiso 1 1 calc R . .
H42B H 0.6980 0.8505 0.8961 0.066 Uiso 1 1 calc R . .
C43 C 0.4889(19) 0.8170(6) 1.0392(12) 0.045(4) Uani 0.50 1 d PDU C 1
H43A H 0.4149 0.8539 1.0124 0.054 Uiso 0.50 1 calc PR C 1
H43B H 0.5819 0.8403 1.0755 0.054 Uiso 0.50 1 calc PR C 1
C44 C 0.4646(17) 0.7666(9) 1.1240(13) 0.058(4) Uani 0.50 1 d PDU C 1
H44A H 0.5137 0.7831 1.2047 0.069 Uiso 0.50 1 calc PR C 1
H44B H 0.3631 0.7609 1.1061 0.069 Uiso 0.50 1 calc PR C 1
C45 C 0.528(3) 0.6980(10) 1.103(2) 0.069(8) Uani 0.50 1 d PDU C 1
H45A H 0.6137 0.6853 1.1721 0.082 Uiso 0.50 1 calc PR C 1
H45B H 0.4599 0.6586 1.0862 0.082 Uiso 0.50 1 calc PR C 1
C46 C 0.565(2) 0.7126(10) 1.0010(17) 0.075(7) Uani 0.50 1 d PDU C 1
H46A H 0.6663 0.7231 1.0267 0.089 Uiso 0.50 1 calc PR C 1
H46B H 0.5411 0.6713 0.9483 0.089 Uiso 0.50 1 calc PR C 1
C40A C 0.6772(14) 1.0128(9) 0.944(3) 0.068(9) Uani 0.30 1 d PDU B 2
H40C H 0.6950 1.0498 0.8960 0.081 Uiso 0.30 1 calc PR B 2
H40D H 0.6952 1.0330 1.0211 0.081 Uiso 0.30 1 calc PR B 2
C43A C 0.456(2) 0.7882(9) 1.0467(13) 0.066(5) Uani 0.50 1 d PDU C 2
H43C H 0.3578 0.8039 1.0244 0.080 Uiso 0.50 1 calc PR C 2
H43D H 0.5200 0.8261 1.0927 0.080 Uiso 0.50 1 calc PR C 2
C44A C 0.484(2) 0.7188(14) 1.1171(17) 0.068(7) Uani 0.50 1 d PDU C 2
H44C H 0.5420 0.7273 1.2000 0.081 Uiso 0.50 1 calc PR C 2
H44D H 0.3945 0.6956 1.1090 0.081 Uiso 0.50 1 calc PR C 2
C45A C 0.5617(19) 0.6758(8) 1.0609(19) 0.066(5) Uani 0.50 1 d PDU C 2
H45C H 0.5019 0.6362 1.0162 0.080 Uiso 0.50 1 calc PR C 2
H45D H 0.6484 0.6556 1.1207 0.080 Uiso 0.50 1 calc PR C 2
C46A C 0.599(2) 0.7240(11) 0.981(2) 0.063(6) Uani 0.50 1 d PDU C 2
H1 H -0.083(5) 0.888(2) 0.694(3) 0.027(11) Uiso 1 1 d . . .

loop_
_atom_site_aniso_label
_atom_site_aniso_U_11
_atom_site_aniso_U_22
_atom_site_aniso_U_33
_atom_site_aniso_U_23
_atom_site_aniso_U_13
_atom_site_aniso_U_12
Sr1 0.0383(2) 0.02716(17) 0.0358(2) 0.0000(2) 0.01283(17) 0.0026(2)
Si1 0.0380(8) 0.0217(5) 0.0346(7) 0.0013(5) 0.0150(6) 0.0009(5)
O1 0.062(3) 0.0301(16) 0.056(2) -0.0077(16) 0.014(2) -0.0012(17)
O2 0.056(3) 0.072(3) 0.052(2) -0.0083(17) 0.028(2) 0.0048(19)
O3 0.061(3) 0.0387(18) 0.048(2) 0.0056(16) 0.017(2) 0.0114(17)
O4 0.048(2) 0.0370(17) 0.055(2) -0.0051(16) 0.0158(19) -0.0025(16)
N1 0.047(3) 0.0221(17) 0.033(2) -0.0001(15) 0.015(2) 0.0040(16)
N2 0.038(2) 0.0220(17) 0.037(2) -0.0007(16) 0.0145(19) -0.0020(16)
C1 0.046(3) 0.025(2) 0.034(3) 0.0007(19) 0.015(2) 0.000(2)
C2 0.052(4) 0.027(2) 0.049(3) -0.002(2) 0.023(3) 0.001(2)
C3 0.059(4) 0.037(3) 0.058(4) 0.000(2) 0.025(3) 0.016(3)
C4 0.095(5) 0.027(2) 0.048(3) 0.001(2) 0.022(3) 0.017(3)
C5 0.067(4) 0.029(2) 0.048(3) -0.002(2) 0.011(3) -0.003(3)
C6 0.056(4) 0.028(2) 0.041(3) 0.006(2) 0.013(3) 0.002(2)
C7 0.039(3) 0.023(2) 0.036(3) 0.0011(18) 0.021(2) 0.0030(19)
C8 0.035(3) 0.026(2) 0.033(2) -0.0006(19) 0.011(2) 0.0008(19)
C9 0.041(3) 0.029(2) 0.042(3) 0.0018(19) 0.013(2) -0.006(2)
C10 0.068(4) 0.030(2) 0.053(3) -0.004(2) 0.023(3) -0.007(3)
C11 0.051(4) 0.045(3) 0.073(4) 0.005(3) 0.030(3) -0.005(3)
C12 0.045(3) 0.033(2) 0.036(3) -0.003(2) 0.011(2) 0.002(2)
C13 0.061(4) 0.031(2) 0.039(3) 0.009(2) 0.023(3) 0.004(2)
C14 0.048(3) 0.029(2) 0.044(3) 0.003(2) 0.025(3) -0.001(2)
C15 0.044(3) 0.027(2) 0.043(3) 0.000(2) 0.021(3) 0.004(2)
C16 0.043(3) 0.035(3) 0.053(3) -0.001(2) 0.019(3) -0.008(2)
C17 0.068(4) 0.035(3) 0.055(3) -0.005(2) 0.019(3) -0.017(3)
C18 0.049(4) 0.066(4) 0.080(4) -0.007(3) 0.019(4) -0.008(3)
C19 0.039(3) 0.0238(19) 0.030(2) 0.0022(18) 0.012(2) 0.007(2)
C20 0.042(3) 0.025(2) 0.043(3) 0.0012(19) 0.015(3) 0.000(2)
C21 0.052(3) 0.021(2) 0.051(3) -0.003(2) 0.023(3) -0.005(2)
C22 0.080(5) 0.025(2) 0.058(3) -0.004(2) 0.023(3) -0.002(3)
C23 0.066(4) 0.042(3) 0.068(4) -0.004(3) 0.021(3) -0.002(3)
C24 0.062(4) 0.022(2) 0.049(3) 0.006(2) 0.025(3) -0.002(2)
C25 0.062(3) 0.037(2) 0.045(2) 0.009(3) 0.028(2) 0.003(3)
C26 0.061(4) 0.033(2) 0.037(3) 0.002(2) 0.021(3) 0.007(2)
C27 0.042(3) 0.027(2) 0.033(2) 0.001(2) 0.010(2) 0.006(2)
C28 0.045(3) 0.027(2) 0.041(3) -0.008(2) 0.017(3) -0.004(2)
C29 0.072(4) 0.029(2) 0.052(3) -0.004(2) 0.031(3) 0.000(2)
C30 0.056(4) 0.044(3) 0.066(4) -0.009(3) 0.017(3) -0.004(3)
C31 0.051(4) 0.062(4) 0.060(4) -0.015(3) 0.019(3) -0.003(3)
C32 0.051(4) 0.052(3) 0.053(3) -0.011(3) 0.023(3) -0.005(3)
C33 0.072(5) 0.037(3) 0.089(5) -0.009(3) 0.050(4) -0.005(3)
C34 0.053(4) 0.074(4) 0.057(4) 0.013(3) 0.023(3) 0.014(3)
C35 0.066(5) 0.048(3) 0.059(4) -0.003(3) 0.018(4) 0.005(3)
C36 0.092(6) 0.054(3) 0.062(4) -0.020(3) 0.037(4) -0.021(3)
C37 0.071(5) 0.043(3) 0.104(6) -0.023(4) 0.038(4) -0.002(3)
C38 0.061(4) 0.035(3) 0.074(4) -0.002(3) 0.009(3) 0.007(3)
C39 0.063(4) 0.045(3) 0.069(4) -0.007(3) 0.023(4) 0.003(3)
C40 0.063(7) 0.051(6) 0.052(6) -0.003(5) -0.011(5) -0.001(5)
C41 0.047(4) 0.096(5) 0.074(5) -0.017(4) 0.016(4) -0.008(4)
C42 0.050(4) 0.049(3) 0.070(4) -0.001(3) 0.029(3) 0.000(3)
C43 0.042(8) 0.041(9) 0.041(6) -0.003(5) 0.005(6) 0.001(5)
C44 0.056(9) 0.066(9) 0.045(8) -0.002(8) 0.014(7) -0.019(8)
C45 0.080(18) 0.044(11) 0.066(13) 0.018(9) 0.011(10) 0.001(10)
C46 0.121(18) 0.064(12) 0.029(7) 0.015(8) 0.020(10) 0.059(13)
C40A 0.056(15) 0.033(11) 0.074(17) 0.002(11) -0.017(12) -0.007(9)
C43A 0.048(11) 0.068(12) 0.076(12) -0.011(11) 0.018(9) 0.015(9)
C44A 0.060(13) 0.085(16) 0.034(8) 0.003(11) -0.005(8) -0.004(12)
C45A 0.067(10) 0.043(8) 0.089(13) 0.022(8) 0.032(9) 0.018(7)
C46A 0.061(10) 0.066(9) 0.072(14) 0.024(8) 0.036(9) 0.003(7)

loop_
_atom_type_symbol
_atom_type_description
_atom_type_scat_dispersion_real
_atom_type_scat_dispersion_imag
_atom_type_scat_source
C C 0.0033 0.0016 'International Tables Vol C Tables 4.2.6.8 and 6.1.1.4'
O O 0.0106 0.0060 'International Tables Vol C Tables 4.2.6.8 and 6.1.1.4'
N N 0.0061 0.0033 'International Tables Vol C Tables 4.2.6.8 and 6.1.1.4'
Si Si 0.0817 0.0704 'International Tables Vol C Tables 4.2.6.8 and 6.1.1.4'
Sr Sr -1.5307 3.2498 'International Tables Vol C Tables 4.2.6.8 and 6.1.1.4'
H H 0.0000 0.0000 'International Tables Vol C Tables 4.2.6.8 and 6.1.1.4'

loop_
_geom_angle_atom_site_label_1
_geom_angle_atom_site_label_2
_geom_angle_atom_site_label_3
_geom_angle
N1 Sr1 N2 65.04(12)
N1 Sr1 O4 101.15(12)
N2 Sr1 O4 105.62(11)
N1 Sr1 O1 107.00(12)
N2 Sr1 O1 107.25(12)
O4 Sr1 O1 143.37(12)
N1 Sr1 O2 152.50(13)
N2 Sr1 O2 87.95(12)
O4 Sr1 O2 90.66(12)
O1 Sr1 O2 74.92(12)
N1 Sr1 O3 91.50(12)
N2 Sr1 O3 156.49(11)
O4 Sr1 O3 76.14(11)
O1 Sr1 O3 80.12(11)
O2 Sr1 O3 115.55(12)
N2 Si1 N1 104.10(19)
N2 Si1 C1 112.83(18)
N1 Si1 C1 115.1(2)
N2 Si1 H1 119.2(16)
N1 Si1 H1 108.2(17)
C1 Si1 H1 97.8(16)
C35 O1 C38 106.8(4)
C35 O1 Sr1 121.2(3)
C38 O1 Sr1 129.8(3)
C34 O2 C31 108.0(4)
C34 O2 Sr1 122.6(3)
C31 O2 Sr1 128.4(3)
C46 O3 C46A 22.3(10)
C46 O3 C43 103.4(11)
C46A O3 C43 110.7(14)
C46 O3 C43A 90.5(10)
C46A O3 C43A 106.2(12)
C43 O3 C43A 26.7(7)
C46 O3 Sr1 149.0(9)
C46A O3 Sr1 136.9(10)
C43 O3 Sr1 107.5(7)
C43A O3 Sr1 116.8(8)
C42 O4 C39 107.8(4)
C42 O4 Sr1 127.0(3)
C39 O4 Sr1 123.7(3)
C19 N1 Si1 120.2(3)
C19 N1 Sr1 139.3(3)
Si1 N1 Sr1 94.77(15)
C7 N2 Si1 128.3(3)
C7 N2 Sr1 136.8(3)
Si1 N2 Sr1 94.90(16)
C2 C1 C6 116.3(4)
C2 C1 Si1 120.6(3)
C6 C1 Si1 123.0(4)
C3 C2 C1 121.9(5)
C3 C2 H2 119.0
C1 C2 H2 119.0
C4 C3 C2 119.5(5)
C4 C3 H3 120.3
C2 C3 H3 120.3
C5 C4 C3 120.5(5)
C5 C4 H4 119.8
C3 C4 H4 119.8
C6 C5 C4 120.2(5)
C6 C5 H5 119.9
C4 C5 H5 119.9
C5 C6 C1 121.5(5)
C5 C6 H6 119.2
C1 C6 H6 119.2
N2 C7 C8 122.5(4)
N2 C7 C15 120.3(4)
C8 C7 C15 117.1(4)
C12 C8 C7 121.0(4)
C12 C8 C9 117.9(4)
C7 C8 C9 121.1(4)
C11 C9 C8 110.5(4)
C11 C9 C10 111.8(5)
C8 C9 C10 111.5(4)
C11 C9 H9 107.6
C8 C9 H9 107.6
C10 C9 H9 107.6
C9 C10 H10A 109.5
C9 C10 H10B 109.5
H10A C10 H10B 109.5
C9 C10 H10C 109.5
H10A C10 H10C 109.5
H10B C10 H10C 109.5
C9 C11 H11A 109.5
C9 C11 H11B 109.5
H11A C11 H11B 109.5
C9 C11 H11C 109.5
H11A C11 H11C 109.5
H11B C11 H11C 109.5
C8 C12 C13 120.7(5)
C8 C12 H12 119.7
C13 C12 H12 119.7
C14 C13 C12 118.5(5)
C14 C13 H13 120.7
C12 C13 H13 120.7
C13 C14 C15 123.5(4)
C13 C14 H14 118.3
C15 C14 H14 118.3
C14 C15 C7 119.2(5)
C14 C15 C16 119.9(4)
C7 C15 C16 121.0(4)
C18 C16 C15 111.3(4)
C18 C16 C17 109.7(4)
C15 C16 C17 112.1(4)
C18 C16 H16 107.8
C15 C16 H16 107.8
C17 C16 H16 107.8
C16 C17 H17A 109.5
C16 C17 H17B 109.5
H17A C17 H17B 109.5
C16 C17 H17C 109.5
H17A C17 H17C 109.5
H17B C17 H17C 109.5
C16 C18 H18A 109.5
C16 C18 H18B 109.5
H18A C18 H18B 109.5
C16 C18 H18C 109.5
H18A C18 H18C 109.5
H18B C18 H18C 109.5
C27 C19 N1 121.0(4)
C27 C19 C20 117.6(4)
N1 C19 C20 121.2(4)
C24 C20 C19 119.4(4)
C24 C20 C21 118.7(4)
C19 C20 C21 121.7(4)
C20 C21 C23 113.1(4)
C20 C21 C22 111.1(4)
C23 C21 C22 109.9(4)
C20 C21 H21 107.5
C23 C21 H21 107.5
C22 C21 H21 107.5
C21 C22 H22A 109.5
C21 C22 H22B 109.5
H22A C22 H22B 109.5
C21 C22 H22C 109.5
H22A C22 H22C 109.5
H22B C22 H22C 109.5
C21 C23 H23A 109.5
C21 C23 H23B 109.5
H23A C23 H23B 109.5
C21 C23 H23C 109.5
H23A C23 H23C 109.5
H23B C23 H23C 109.5
C25 C24 C20 122.5(4)
C25 C24 H24 118.7
C20 C24 H24 118.7
C24 C25 C26 118.7(4)
C24 C25 H25 120.7
C26 C25 H25 120.7
C25 C26 C27 121.3(4)
C25 C26 H26 119.3
C27 C26 H26 119.3
C26 C27 C19 120.3(4)
C26 C27 C28 118.1(4)
C19 C27 C28 121.6(4)
C30 C28 C27 112.2(4)
C30 C28 C29 109.0(4)
C27 C28 C29 111.2(4)
C30 C28 H28 108.1
C27 C28 H28 108.1
C29 C28 H28 108.1
C28 C29 H29A 109.5
C28 C29 H29B 109.5
H29A C29 H29B 109.5
C28 C29 H29C 109.5
H29A C29 H29C 109.5
H29B C29 H29C 109.5
C28 C30 H30A 109.5
C28 C30 H30B 109.5
H30A C30 H30B 109.5
C28 C30 H30C 109.5
H30A C30 H30C 109.5
H30B C30 H30C 109.5
O2 C31 C32 106.5(5)
O2 C31 H31A 110.4
C32 C31 H31A 110.4
O2 C31 H31B 110.4
C32 C31 H31B 110.4
H31A C31 H31B 108.6
C31 C32 C33 101.9(5)
C31 C32 H32A 111.4
C33 C32 H32A 111.4
C31 C32 H32B 111.4
C33 C32 H32B 111.4
H32A C32 H32B 109.3
C32 C33 C34 102.3(4)
C32 C33 H33A 111.3
C34 C33 H33A 111.3
C32 C33 H33B 111.3
C34 C33 H33B 111.3
H33A C33 H33B 109.2
O2 C34 C33 105.8(5)
O2 C34 H34A 110.6
C33 C34 H34A 110.6
O2 C34 H34B 110.6
C33 C34 H34B 110.6
H34A C34 H34B 108.7
O1 C35 C36 107.4(5)
O1 C35 H35A 110.2
C36 C35 H35A 110.2
O1 C35 H35B 110.2
C36 C35 H35B 110.2
H35A C35 H35B 108.5
C37 C36 C35 104.9(5)
C37 C36 H36A 110.8
C35 C36 H36A 110.8
C37 C36 H36B 110.8
C35 C36 H36B 110.8
H36A C36 H36B 108.8
C36 C37 C38 104.8(5)
C36 C37 H37A 110.8
C38 C37 H37A 110.8
C36 C37 H37B 110.8
C38 C37 H37B 110.8
H37A C37 H37B 108.9
O1 C38 C37 105.7(5)
O1 C38 H38A 110.6
C37 C38 H38A 110.6
O1 C38 H38B 110.6
C37 C38 H38B 110.6
H38A C38 H38B 108.7
O4 C39 C40 106.4(6)
O4 C39 C40A 108.5(8)
C40 C39 C40A 27.5(11)
O4 C39 H39A 110.5
C40 C39 H39A 110.5
C40A C39 H39A 130.4
O4 C39 H39B 110.5
C40 C39 H39B 110.5
C40A C39 H39B 84.6
H39A C39 H39B 108.6
C39 C40 C41 104.7(7)
C39 C40 H40A 110.8
C41 C40 H40A 110.8
C39 C40 H40B 110.8
C41 C40 H40B 110.8
H40A C40 H40B 108.9
C40A C41 C42 106.1(9)
C40A C41 C40 27.3(11)
C42 C41 C40 106.2(6)
C40A C41 H41A 85.7
C42 C41 H41A 110.5
C40 C41 H41A 110.5
C40A C41 H41B 131.9
C42 C41 H41B 110.5
C40 C41 H41B 110.5
H41A C41 H41B 108.7
O4 C42 C41 107.0(4)
O4 C42 H42A 110.3
C41 C42 H42A 110.3
O4 C42 H42B 110.3
C41 C42 H42B 110.3
H42A C42 H42B 108.6
O3 C43 C44 104.6(10)
O3 C43 H43A 110.8
C44 C43 H43A 110.8
O3 C43 H43B 110.8
C44 C43 H43B 110.8
H43A C43 H43B 108.9
C45 C44 C43 101.8(14)
C45 C44 H44A 111.4
C43 C44 H44A 111.4
C45 C44 H44B 111.4
C43 C44 H44B 111.4
H44A C44 H44B 109.3
C46 C45 C44 105.5(14)
C46 C45 H45A 110.6
C44 C45 H45A 110.6
C46 C45 H45B 110.6
C44 C45 H45B 110.6
H45A C45 H45B 108.8
O3 C46 C45 105.5(12)
O3 C46 H46A 110.6
C45 C46 H46A 110.6
O3 C46 H46B 110.6
C45 C46 H46B 110.6
H46A C46 H46B 108.8
C41 C40A C39 105.2(11)
C41 C40A H40C 110.7
C39 C40A H40C 110.7
C41 C40A H40D 110.7
C39 C40A H40D 110.7
H40C C40A H40D 108.8
O3 C43A C44A 106.4(12)
O3 C43A H43C 110.4
C44A C43A H43C 110.4
O3 C43A H43D 110.4
C44A C43A H43D 110.4
H43C C43A H43D 108.6
C45A C44A C43A 101.2(15)
C45A C44A H44C 111.5
C43A C44A H44C 111.5
C45A C44A H44D 111.5
C43A C44A H44D 111.5
H44C C44A H44D 109.4
C44A C45A C46A 108.5(17)
C44A C45A H45C 110.0
C46A C45A H45C 110.0
C44A C45A H45D 110.0
C46A C45A H45D 110.0
H45C C45A H45D 108.4
O3 C46A C45A 100.9(12)

loop_
_geom_bond_atom_site_label_1
_geom_bond_atom_site_label_2
_geom_bond_distance
Sr1 N1 2.489(4)
Sr1 N2 2.494(4)
Sr1 O4 2.561(4)
Sr1 O1 2.591(3)
Sr1 O2 2.597(3)
Sr1 O3 2.645(3)
Si1 N2 1.693(4)
Si1 N1 1.704(4)
Si1 C1 1.897(4)
Si1 H1 1.39(4)
O1 C35 1.421(7)
O1 C38 1.427(6)
O2 C34 1.428(7)
O2 C31 1.455(7)
O3 C46 1.419(11)
O3 C46A 1.434(13)
O3 C43 1.437(11)
O3 C43A 1.449(12)
O4 C42 1.446(7)
O4 C39 1.446(6)
N1 C19 1.417(6)
N2 C7 1.401(6)
C1 C2 1.402(7)
C1 C6 1.413(7)
C2 C3 1.386(6)
C2 H2 0.9500
C3 C4 1.376(8)
C3 H3 0.9500
C4 C5 1.373(9)
C4 H4 0.9500
C5 C6 1.373(7)
C5 H5 0.9500
C6 H6 0.9500
C7 C8 1.411(7)
C7 C15 1.438(6)
C8 C12 1.397(6)
C8 C9 1.530(6)
C9 C11 1.521(8)
C9 C10 1.536(6)
C9 H9 1.0000
C10 H10A 0.9800
C10 H10B 0.9800
C10 H10C 0.9800
C11 H11A 0.9800
C11 H11B 0.9800
C11 H11C 0.9800
C12 C13 1.402(7)
C12 H12 0.9500
C13 C14 1.348(7)
C13 H13 0.9500
C14 C15 1.391(7)
C14 H14 0.9500
C15 C16 1.519(7)
C16 C18 1.511(8)
C16 C17 1.532(7)
C16 H16 1.0000
C17 H17A 0.9800
C17 H17B 0.9800
C17 H17C 0.9800
C18 H18A 0.9800
C18 H18B 0.9800
C18 H18C 0.9800
C19 C27 1.413(6)
C19 C20 1.431(6)
C20 C24 1.383(7)
C20 C21 1.514(6)
C21 C23 1.522(8)
C21 C22 1.532(7)
C21 H21 1.0000
C22 H22A 0.9800
C22 H22B 0.9800
C22 H22C 0.9800
C23 H23A 0.9800
C23 H23B 0.9800
C23 H23C 0.9800
C24 C25 1.373(7)
C24 H24 0.9500
C25 C26 1.385(7)
C25 H25 0.9500
C26 C27 1.391(6)
C26 H26 0.9500
C27 C28 1.521(6)
C28 C30 1.513(8)
C28 C29 1.542(6)
C28 H28 1.0000
C29 H29A 0.9800
C29 H29B 0.9800
C29 H29C 0.9800
C30 H30A 0.9800
C30 H30B 0.9800
C30 H30C 0.9800
C31 C32 1.469(7)
C31 H31A 0.9900
C31 H31B 0.9900
C32 C33 1.498(8)
C32 H32A 0.9900
C32 H32B 0.9900
C33 C34 1.509(8)
C33 H33A 0.9900
C33 H33B 0.9900
C34 H34A 0.9900
C34 H34B 0.9900
C35 C36 1.510(8)
C35 H35A 0.9900
C35 H35B 0.9900
C36 C37 1.471(10)
C36 H36A 0.9900
C36 H36B 0.9900
C37 C38 1.477(8)
C37 H37A 0.9900
C37 H37B 0.9900
C38 H38A 0.9900
C38 H38B 0.9900
C39 C40 1.460(10)
C39 C40A 1.473(15)
C39 H39A 0.9900
C39 H39B 0.9900
C40 C41 1.491(11)
C40 H40A 0.9900
C40 H40B 0.9900
C41 C40A 1.469(14)
C41 C42 1.481(8)
C41 H41A 0.9900
C41 H41B 0.9900
C42 H42A 0.9900
C42 H42B 0.9900
C43 C44 1.527(16)
C43 H43A 0.9900
C43 H43B 0.9900
C44 C45 1.52(2)
C44 H44A 0.9900
C44 H44B 0.9900
C45 C46 1.51(2)
C45 H45A 0.9900
C45 H45B 0.9900
C46 H46A 0.9900
C46 H46B 0.9900
C40A H40C 0.9900
C40A H40D 0.9900
C43A C44A 1.54(2)
C43A H43C 0.9900
C43A H43D 0.9900
C44A C45A 1.51(2)
C44A H44C 0.9900
C44A H44D 0.9900
C45A C46A 1.516(18)
C45A H45C 0.9900
C45A H45D 0.9900

loop_
_geom_torsion_atom_site_label_1
_geom_torsion_atom_site_label_2
_geom_torsion_atom_site_label_3
_geom_torsion_atom_site_label_4
_geom_torsion
N1 Sr1 O1 C35 71.1(4)
N2 Sr1 O1 C35 2.6(4)
O4 Sr1 O1 C35 -150.3(4)
O2 Sr1 O1 C35 -80.3(4)
O3 Sr1 O1 C35 159.6(4)
N1 Sr1 O1 C38 -128.4(4)
N2 Sr1 O1 C38 163.1(4)
O4 Sr1 O1 C38 10.2(5)
O2 Sr1 O1 C38 80.2(5)
O3 Sr1 O1 C38 -39.9(4)
N1 Sr1 O2 C34 175.9(4)
N2 Sr1 O2 C34 165.4(4)
O4 Sr1 O2 C34 59.7(4)
O1 Sr1 O2 C34 -86.2(4)
O3 Sr1 O2 C34 -15.2(4)
N1 Sr1 O2 C31 -16.4(5)
N2 Sr1 O2 C31 -27.0(4)
O4 Sr1 O2 C31 -132.6(4)
O1 Sr1 O2 C31 81.5(4)
O3 Sr1 O2 C31 152.5(4)
N1 Sr1 O3 C46 142(2)
N2 Sr1 O3 C46 146(2)
O4 Sr1 O3 C46 -117(2)
O1 Sr1 O3 C46 35(2)
O2 Sr1 O3 C46 -33(2)
N1 Sr1 O3 C46A 173.6(15)
N2 Sr1 O3 C46A 177.3(15)
O4 Sr1 O3 C46A -85.3(15)
O1 Sr1 O3 C46A 66.6(15)
O2 Sr1 O3 C46A -1.3(15)
N1 Sr1 O3 C43 -34.8(7)
N2 Sr1 O3 C43 -31.0(8)
O4 Sr1 O3 C43 66.3(7)
O1 Sr1 O3 C43 -141.8(7)
O2 Sr1 O3 C43 150.3(7)
N1 Sr1 O3 C43A -7.6(9)
N2 Sr1 O3 C43A -3.9(10)
O4 Sr1 O3 C43A 93.5(9)
O1 Sr1 O3 C43A -114.6(9)
O2 Sr1 O3 C43A 177.5(9)
N1 Sr1 O4 C42 146.1(4)
N2 Sr1 O4 C42 -146.9(4)
O1 Sr1 O4 C42 6.2(5)
O2 Sr1 O4 C42 -58.9(4)
O3 Sr1 O4 C42 57.3(4)
N1 Sr1 O4 C39 -18.2(4)
N2 Sr1 O4 C39 48.7(4)
O1 Sr1 O4 C39 -158.1(4)
O2 Sr1 O4 C39 136.8(4)
O3 Sr1 O4 C39 -107.0(4)
N2 Si1 N1 C19 -167.9(3)
C1 Si1 N1 C19 68.1(4)
N2 Si1 N1 Sr1 -9.67(18)
C1 Si1 N1 Sr1 -133.71(18)
N2 Sr1 N1 C19 157.6(5)
O4 Sr1 N1 C19 -100.3(5)
O1 Sr1 N1 C19 56.0(5)
O2 Sr1 N1 C19 145.9(4)
O3 Sr1 N1 C19 -24.1(5)
N2 Sr1 N1 Si1 7.01(13)
O4 Sr1 N1 Si1 109.19(15)
O1 Sr1 N1 Si1 -94.52(15)
O2 Sr1 N1 Si1 -4.6(3)
O3 Sr1 N1 Si1 -174.64(15)
N1 Si1 N2 C7 -172.0(4)
C1 Si1 N2 C7 -46.5(4)
N1 Si1 N2 Sr1 9.65(17)
C1 Si1 N2 Sr1 135.17(19)
N1 Sr1 N2 C7 174.8(4)
O4 Sr1 N2 C7 79.6(4)
O1 Sr1 N2 C7 -84.1(4)
O2 Sr1 N2 C7 -10.5(4)
O3 Sr1 N2 C7 170.7(4)
N1 Sr1 N2 Si1 -7.05(13)
O4 Sr1 N2 Si1 -102.29(15)
O1 Sr1 N2 Si1 94.08(15)
O2 Sr1 N2 Si1 167.60(15)
O3 Sr1 N2 Si1 -11.2(4)
N2 Si1 C1 C2 124.6(4)
N1 Si1 C1 C2 -116.1(4)
N2 Si1 C1 C6 -56.8(4)
N1 Si1 C1 C6 62.5(4)
C6 C1 C2 C3 -1.7(7)
Si1 C1 C2 C3 177.0(4)
C1 C2 C3 C4 -0.2(8)
C2 C3 C4 C5 1.8(8)
C3 C4 C5 C6 -1.3(8)
C4 C5 C6 C1 -0.7(8)
C2 C1 C6 C5 2.1(7)
Si1 C1 C6 C5 -176.5(4)
Si1 N2 C7 C8 -67.2(5)
Sr1 N2 C7 C8 110.4(5)
Si1 N2 C7 C15 115.1(4)
Sr1 N2 C7 C15 -67.3(5)
N2 C7 C8 C12 -179.5(4)
C15 C7 C8 C12 -1.7(6)
N2 C7 C8 C9 0.0(6)
C15 C7 C8 C9 177.8(4)
C12 C8 C9 C11 -69.6(6)
C7 C8 C9 C11 110.9(5)
C12 C8 C9 C10 55.3(6)
C7 C8 C9 C10 -124.2(5)
C7 C8 C12 C13 1.5(7)
C9 C8 C12 C13 -178.0(4)
C8 C12 C13 C14 -0.4(7)
C12 C13 C14 C15 -0.4(7)
C13 C14 C15 C7 0.1(7)
C13 C14 C15 C16 -179.6(4)
N2 C7 C15 C14 178.7(4)
C8 C7 C15 C14 0.9(6)
N2 C7 C15 C16 -1.5(6)
C8 C7 C15 C16 -179.4(4)
C14 C15 C16 C18 -68.3(6)
C7 C15 C16 C18 112.0(5)
C14 C15 C16 C17 55.1(6)
C7 C15 C16 C17 -124.6(5)
Si1 N1 C19 C27 -101.9(5)
Sr1 N1 C19 C27 112.6(5)
Si1 N1 C19 C20 81.5(5)
Sr1 N1 C19 C20 -64.0(7)
C27 C19 C20 C24 2.0(7)
N1 C19 C20 C24 178.7(5)
C27 C19 C20 C21 -173.4(5)
N1 C19 C20 C21 3.3(7)
C24 C20 C21 C23 61.2(6)
C19 C20 C21 C23 -123.3(5)
C24 C20 C21 C22 -62.9(6)
C19 C20 C21 C22 112.6(5)
C19 C20 C24 C25 -1.1(8)
C21 C20 C24 C25 174.5(5)
C20 C24 C25 C26 -0.9(8)
C24 C25 C26 C27 1.9(8)
C25 C26 C27 C19 -0.9(8)
C25 C26 C27 C28 178.5(5)
N1 C19 C27 C26 -177.7(4)
C20 C19 C27 C26 -1.0(7)
N1 C19 C27 C28 2.9(7)
C20 C19 C27 C28 179.6(4)
C26 C27 C28 C30 62.5(6)
C19 C27 C28 C30 -118.1(5)
C26 C27 C28 C29 -59.8(6)
C19 C27 C28 C29 119.6(5)
C34 O2 C31 C32 -14.8(6)
Sr1 O2 C31 C32 176.1(3)
O2 C31 C32 C33 33.6(5)
C31 C32 C33 C34 -38.8(6)
C31 O2 C34 C33 -10.3(6)
Sr1 O2 C34 C33 159.5(3)
C32 C33 C34 O2 30.7(6)
C38 O1 C35 C36 -19.9(6)
Sr1 O1 C35 C36 144.6(4)
O1 C35 C36 C37 0.2(7)
C35 C36 C37 C38 18.7(7)
C35 O1 C38 C37 32.0(6)
Sr1 O1 C38 C37 -130.7(4)
C36 C37 C38 O1 -31.4(7)
C42 O4 C39 C40 -24.7(7)
Sr1 O4 C39 C40 142.2(6)
C42 O4 C39 C40A 4.1(14)
Sr1 O4 C39 C40A 171.0(13)
O4 C39 C40 C41 28.6(9)
C40A C39 C40 C41 -70.1(17)
C39 C40 C41 C40A 72.0(17)
C39 C40 C41 C42 -21.9(10)
C39 O4 C42 C41 10.6(6)
Sr1 O4 C42 C41 -155.8(4)
C40A C41 C42 O4 -21.2(14)
C40 C41 C42 O4 7.2(8)
C46 O3 C43 C44 -44.7(17)
C46A O3 C43 C44 -66.8(15)
C43A O3 C43 C44 18(2)
Sr1 O3 C43 C44 133.5(11)
O3 C43 C44 C45 31.0(18)
C43 C44 C45 C46 -7(2)
C46A O3 C46 C45 152(7)
C43 O3 C46 C45 40(2)
C43A O3 C46 C45 16.1(19)
Sr1 O3 C46 C45 -136.9(14)
C44 C45 C46 O3 -20(2)
C42 C41 C40A C39 23(2)
C40 C41 C40A C39 -70.9(15)
O4 C39 C40A C41 -17(2)
C40 C39 C40A C41 73.0(15)
C46 O3 C43A C44A -20.5(18)
C46A O3 C43A C44A -36.5(19)
C43 O3 C43A C44A -140(4)
Sr1 O3 C43A C44A 144.3(12)
O3 C43A C44A C45A 15(2)
C43A C44A C45A C46A 10(2)
C46 O3 C46A C45A -5(4)
C43 O3 C46A C45A 69.2(19)
C43A O3 C46A C45A 41(2)
Sr1 O3 C46A C45A -139.8(10)
C44A C45A C46A O3 -32(2)
